data_8101448
loop_
_publ_author_name
'Frenzen, Gerlinde'
'Reim, Stefan'
'Sippel, Heike'
'Frauenrath, Herbert'

_publ_section_title
;
Crystal structure of dichloro[(+)-1,2-bis((2S,5S)-2,5-dimethylphospholano)
benzene-P,P']nickel, C~18~H~28~Cl~2~NiP~2~
;
_journal_issue 1
_journal_name_full 'Zeitschrift f\"ur Kristallographie - New Crystal Structures'
_journal_page_first 123
_journal_page_last 124
_journal_volume 214
_journal_year 1999
_chemical_formula_sum 'C18 H28 Cl2 Ni P2'
_chemical_formula_weight 435.95
_space_group_IT_number 76
_symmetry_cell_setting tetragonal
_symmetry_space_group_name_Hall 'P 4w'
_symmetry_space_group_name_H-M 'P 41'
_cell_angle_alpha 90.00
_cell_angle_beta 90.00
_cell_angle_gamma 90.00
_cell_formula_units_Z 4
_cell_length_a 10.390
_cell_length_b 10.390
_cell_length_c 18.9620(10)
_cell_measurement_temperature 193(2)
_cell_volume 2046.99(11)
_diffrn_ambient_temperature 193(2)
_exptl_crystal_density_diffrn 1.415
_refine_ls_R_factor_obs 0.0279
_refine_ls_wR_factor_obs 0.0664
_cod_database_code 8101448

loop_
_symmetry_equiv_pos_as_xyz
'x, y, z'
'-x, -y, z+1/2'
'-y, x, z+1/4'
'y, -x, z+3/4'

loop_
_atom_site_aniso_label
_atom_site_aniso_U_11
_atom_site_aniso_U_22
_atom_site_aniso_U_33
_atom_site_aniso_U_23
_atom_site_aniso_U_13
_atom_site_aniso_U_12
Ni 0.0266(3) 0.0124(3) 0.0212(3) 0.0006(2) -0.0021(2) 0.0013(2)
P1 0.0218(6) 0.0149(6) 0.0175(5) 0.0003(5) -0.0012(5) 0.0017(5)
P2 0.0215(6) 0.0141(5) 0.0177(5) -0.0006(5) 0.0000(5) -0.0012(5)
Cl1 0.0515(8) 0.0192(6) 0.0295(6) 0.0025(5) -0.0083(6) 0.0082(6)
Cl2 0.0499(8) 0.0137(6) 0.0357(6) -0.0035(5) -0.0119(6) 0.0011(5)
C1 0.022(3) 0.022(2) 0.029(3) 0.001(2) -0.002(2) 0.004(2)
C2 0.027(3) 0.029(3) 0.028(3) 0.002(2) -0.010(2) 0.000(2)
C3 0.040(3) 0.026(3) 0.021(2) 0.000(2) -0.001(2) 0.005(2)
C4 0.034(3) 0.019(2) 0.016(2) 0.0026(18) 0.005(2) 0.002(2)
C5 0.030(3) 0.038(3) 0.031(3) -0.004(2) 0.010(2) 0.003(2)
C6 0.026(3) 0.038(3) 0.048(3) -0.002(3) 0.002(3) 0.006(2)
C10 0.018(2) 0.027(2) 0.031(3) 0.003(2) -0.001(2) -0.002(2)
C8 0.028(3) 0.027(3) 0.034(3) -0.002(2) -0.009(2) 0.000(2)
C9 0.044(3) 0.027(3) 0.018(2) -0.008(2) -0.006(2) 0.001(2)
C7 0.034(3) 0.017(2) 0.023(2) -0.0023(19) 0.004(2) 0.000(2)
C12 0.039(3) 0.039(3) 0.032(3) 0.004(3) 0.013(2) 0.001(3)
C11 0.035(3) 0.041(3) 0.042(3) 0.007(3) 0.002(3) -0.009(3)
C13 0.017(2) 0.018(2) 0.022(2) -0.0022(19) 0.0001(19) -0.0010(17)
C14 0.021(2) 0.020(2) 0.020(2) -0.0023(18) -0.0010(19) -0.0031(19)
C15 0.029(2) 0.012(2) 0.027(3) -0.0051(19) 0.008(2) 0.0006(19)
C16 0.025(3) 0.017(2) 0.026(3) 0.0018(19) 0.006(2) 0.003(2)
C17 0.027(2) 0.019(2) 0.017(2) 0.0041(19) 0.0005(19) -0.0005(19)
C18 0.020(2) 0.012(2) 0.022(2) -0.0007(18) 0.0024(18) 0.0019(19)

loop_
_atom_site_label
_atom_site_type_symbol
_atom_site_fract_x
_atom_site_fract_y
_atom_site_fract_z
_atom_site_U_iso_or_equiv
_atom_site_thermal_displace_type
_atom_site_occupancy
_atom_site_calc_flag
_atom_site_refinement_flags
_atom_site_disorder_assembly
_atom_site_disorder_group
Ni Ni 0.95838(6) 0.53271(5) 0.05403(3) 0.02006(16) Uani 1 d . . .
P1 P 0.90599(11) 0.36981(11) -0.00857(6) 0.0181(3) Uani 1 d . . .
P2 P 1.05821(11) 0.40423(11) 0.12300(6) 0.0178(2) Uani 1 d . . .
Cl1 Cl 0.86816(14) 0.65848(11) -0.02561(6) 0.0334(3) Uani 1 d . . .
Cl2 Cl 1.01142(13) 0.68838(11) 0.12697(7) 0.0331(3) Uani 1 d . . .
C1 C 0.7370(4) 0.3376(5) -0.0340(3) 0.0242(10) Uani 1 d . . .
H1 H 0.7216 0.2437 -0.0261 0.029 Uiso 1 calc R . .
C2 C 0.7334(5) 0.3596(5) -0.1137(3) 0.0280(11) Uani 1 d . . .
H2A H 0.6611 0.3112 -0.1350 0.034 Uiso 1 calc R . .
H2B H 0.7216 0.4522 -0.1242 0.034 Uiso 1 calc R . .
C3 C 0.8607(5) 0.3126(5) -0.1435(3) 0.0290(11) Uani 1 d . . .
H3A H 0.8689 0.3381 -0.1936 0.035 Uiso 1 calc R . .
H3B H 0.8657 0.2176 -0.1405 0.035 Uiso 1 calc R . .
C4 C 0.9682(5) 0.3735(4) -0.0999(2) 0.0231(10) Uani 1 d . . .
H4 H 0.9733 0.4660 -0.1142 0.028 Uiso 1 calc R . .
C5 C 1.1024(5) 0.3162(5) -0.1104(3) 0.0333(12) Uani 1 d . . .
H5A H 1.1016 0.2253 -0.0967 0.050 Uiso 1 calc R . .
H5B H 1.1645 0.3630 -0.0811 0.050 Uiso 1 calc R . .
H5C H 1.1271 0.3236 -0.1601 0.050 Uiso 1 calc R . .
C6 C 0.6337(5) 0.4101(5) 0.0078(3) 0.0374(13) Uani 1 d . . .
H6A H 0.6385 0.5021 -0.0033 0.056 Uiso 1 calc R . .
H6B H 0.6481 0.3973 0.0584 0.056 Uiso 1 calc R . .
H6C H 0.5485 0.3772 -0.0051 0.056 Uiso 1 calc R . .
C10 C 1.2340(4) 0.4233(5) 0.1354(3) 0.0253(10) Uani 1 d . . .
H10 H 1.2738 0.3369 0.1275 0.030 Uiso 1 calc R . .
C8 C 1.2497(5) 0.4548(5) 0.2144(3) 0.0297(11) Uani 1 d . . .
H8A H 1.3360 0.4278 0.2309 0.036 Uiso 1 calc R . .
H8B H 1.2410 0.5487 0.2221 0.036 Uiso 1 calc R . .
C9 C 1.1454(5) 0.3827(5) 0.2552(3) 0.0298(12) Uani 1 d . . .
H9A H 1.1430 0.4120 0.3049 0.036 Uiso 1 calc R . .
H9B H 1.1624 0.2890 0.2546 0.036 Uiso 1 calc R . .
C7 C 1.0176(5) 0.4127(4) 0.2184(3) 0.0245(10) Uani 1 d . . .
H7 H 0.9971 0.5048 0.2289 0.029 Uiso 1 calc R . .
C12 C 0.9007(5) 0.3342(5) 0.2404(3) 0.0367(13) Uani 1 d . . .
H12A H 0.9146 0.2436 0.2282 0.055 Uiso 1 calc R . .
H12B H 0.8243 0.3662 0.2157 0.055 Uiso 1 calc R . .
H12C H 0.8880 0.3421 0.2914 0.055 Uiso 1 calc R . .
C11 C 1.3025(5) 0.5177(5) 0.0865(3) 0.0393(14) Uani 1 d . . .
H11A H 1.2795 0.6060 0.0997 0.059 Uiso 1 calc R . .
H11B H 1.2763 0.5015 0.0377 0.059 Uiso 1 calc R . .
H11C H 1.3958 0.5063 0.0908 0.059 Uiso 1 calc R . .
C13 C 0.9636(4) 0.2226(4) 0.0330(2) 0.0191(10) Uani 1 d . . .
C14 C 0.9403(4) 0.0985(4) 0.0073(2) 0.0201(10) Uani 1 d . . .
H14 H 0.8888 0.0866 -0.0336 0.024 Uiso 1 calc R . .
C15 C 0.9927(5) -0.0069(4) 0.0416(3) 0.0228(10) Uani 1 d . . .
H15 H 0.9757 -0.0911 0.0245 0.027 Uiso 1 calc R . .
C16 C 1.0694(4) 0.0095(5) 0.1006(2) 0.0227(10) Uani 1 d . . .
H16 H 1.1063 -0.0630 0.1234 0.027 Uiso 1 calc R . .
C17 C 1.0923(4) 0.1321(4) 0.1261(2) 0.0210(10) Uani 1 d . . .
H17 H 1.1459 0.1433 0.1662 0.025 Uiso 1 calc R . .
C18 C 1.0376(4) 0.2389(4) 0.0938(2) 0.0181(9) Uani 1 d . . .

loop_
_geom_bond_atom_site_label_1
_geom_bond_atom_site_label_2
_geom_bond_distance
_geom_bond_site_symmetry_2
_geom_bond_publ_flag
Ni P2 2.1374(13) . ?
Ni P1 2.1378(13) . ?
Ni Cl2 2.1983(13) . ?
Ni Cl1 2.2061(13) . ?
P1 C13 1.822(5) . ?
P1 C4 1.849(5) . ?
P1 C1 1.851(5) . ?
P2 C18 1.817(4) . ?
P2 C10 1.852(5) . ?
P2 C7 1.859(5) . ?
C1 C2 1.529(7) . ?
C1 C6 1.532(7) . ?
C2 C3 1.519(7) . ?
C3 C4 1.527(7) . ?
C4 C5 1.529(7) . ?
C10 C11 1.526(7) . ?
C10 C8 1.542(7) . ?
C8 C9 1.528(7) . ?
C9 C7 1.533(7) . ?
C7 C12 1.522(7) . ?
C13 C18 1.397(6) . ?
C13 C14 1.399(6) . ?
C14 C15 1.385(7) . ?
C15 C16 1.384(7) . ?
C16 C17 1.383(6) . ?
C17 C18 1.390(6) . ?
